data_4070702
loop_
_publ_author_name
'Song, Li-Cheng'
'Wang, Hu-Ting'
'Ge, Jian-Hua'
'Mei, Shu-Zhen'
'Gao, Jie'
'Wang, Liang-Xing'
'Gai, Bin'
'Zhao, Li-Qun'
'Yan, Jing'
'Wang, Yong-Zhen'

_publ_section_title
;
 Investigations on the Active Site Models of [FeFe]-Hydrogenases:
 Synthesis, Structure, and Properties of N-Functionalized
 Azadithiolatodiiron Complexes Containing Mono- and Diphosphine Ligands
;
_journal_issue 7
_journal_name_full Organometallics
_journal_page_first 1409
_journal_paper_doi 10.1021/om700956e
_journal_volume 27
_journal_year 2008
_chemical_formula_moiety 'C27 H22 Fe2 N O7 P S2'
_chemical_formula_sum 'C27 H22 Fe2 N O7 P S2'
_chemical_formula_weight 679.25
_chemical_name_systematic
; 
 ? 
;
_space_group_IT_number 2
_symmetry_cell_setting triclinic
_symmetry_space_group_name_Hall '-P 1'
_symmetry_space_group_name_H-M 'P -1'
_atom_sites_solution_hydrogens geom
_atom_sites_solution_primary direct
_atom_sites_solution_secondary difmap
_audit_creation_method SHELXL-97
_cell_angle_alpha 71.734(11)
_cell_angle_beta 68.835(13)
_cell_angle_gamma 77.581(13)
_cell_formula_units_Z 2
_cell_length_a 9.679(3)
_cell_length_b 12.785(5)
_cell_length_c 12.908(4)
_cell_measurement_reflns_used 4307
_cell_measurement_temperature 113(2)
_cell_measurement_theta_max 27.9
_cell_measurement_theta_min 1.8
_cell_volume 1405.1(8)
_computing_cell_refinement CrystalClear
_computing_data_collection CrystalClear
_computing_data_reduction CrystalClear
_computing_publication_material 'CrystalStructure 3.7.0'
_computing_structure_refinement 'SHELXL-97 (Sheldrick, 1997)'
_computing_structure_solution 'SHELXS-97 (Sheldrick, 1990)'
_diffrn_ambient_temperature 113(2)
_diffrn_detector_area_resol_mean 7.31
_diffrn_measured_fraction_theta_full 0.995
_diffrn_measured_fraction_theta_max 0.995
_diffrn_measurement_device_type 'Rigaku Saturn'
_diffrn_measurement_method \w
_diffrn_radiation_monochromator confocal
_diffrn_radiation_source 'Rotating anode'
_diffrn_radiation_type MoK\a
_diffrn_radiation_wavelength 0.71070
_diffrn_reflns_av_R_equivalents 0.0353
_diffrn_reflns_av_sigmaI/netI 0.0438
_diffrn_reflns_limit_h_max 12
_diffrn_reflns_limit_h_min -12
_diffrn_reflns_limit_k_max 16
_diffrn_reflns_limit_k_min -16
_diffrn_reflns_limit_l_max 16
_diffrn_reflns_limit_l_min -16
_diffrn_reflns_number 16487
_diffrn_reflns_theta_full 27.87
_diffrn_reflns_theta_max 27.87
_diffrn_reflns_theta_min 1.75
_exptl_absorpt_coefficient_mu 1.285
_exptl_absorpt_correction_T_max 0.8611
_exptl_absorpt_correction_T_min 0.8406
_exptl_absorpt_correction_type multi-scan
_exptl_absorpt_process_details 'Jacobson, R. (1998) Private communication'
_exptl_crystal_colour red
_exptl_crystal_density_diffrn 1.605
_exptl_crystal_density_method 'not measured'
_exptl_crystal_description block
_exptl_crystal_F_000 692
_exptl_crystal_size_max 0.14
_exptl_crystal_size_mid 0.14
_exptl_crystal_size_min 0.12
_refine_diff_density_max 0.473
_refine_diff_density_min -0.349
_refine_diff_density_rms 0.077
_refine_ls_extinction_method none
_refine_ls_goodness_of_fit_ref 1.043
_refine_ls_hydrogen_treatment mixed
_refine_ls_matrix_type full
_refine_ls_number_parameters 366
_refine_ls_number_reflns 6667
_refine_ls_number_restraints 1
_refine_ls_restrained_S_all 1.043
_refine_ls_R_factor_all 0.0441
_refine_ls_R_factor_gt 0.0354
_refine_ls_shift/su_max 0.001
_refine_ls_shift/su_mean 0.000
_refine_ls_structure_factor_coef Fsqd
_refine_ls_weighting_details 'calc w=1/[\s^2^(Fo^2^)+(0.0346P)^2^+0.4502P] where P=(Fo^2^+2Fc^2^)/3'
_refine_ls_weighting_scheme calc
_refine_ls_wR_factor_gt 0.0744
_refine_ls_wR_factor_ref 0.0785
_reflns_number_gt 5700
_reflns_number_total 6667
_reflns_threshold_expression >2sigma(I)
_cod_data_source_file om700956e-file002.cif
_cod_data_source_block shelxl
_cod_database_code 4070702

loop_
_symmetry_equiv_pos_as_xyz
'x, y, z'
'-x, -y, -z'

loop_
_atom_site_label
_atom_site_type_symbol
_atom_site_fract_x
_atom_site_fract_y
_atom_site_fract_z
_atom_site_U_iso_or_equiv
_atom_site_adp_type
_atom_site_occupancy
_atom_site_symmetry_multiplicity
_atom_site_calc_flag
_atom_site_refinement_flags
Fe1 Fe 0.89925(3) 0.59783(2) 0.26574(2) 0.01392(8) Uani 1 1 d .
Fe2 Fe 0.79033(3) 0.41760(2) 0.35480(2) 0.01327(8) Uani 1 1 d .
S1 S 0.89322(6) 0.48442(4) 0.16201(4) 0.01494(11) Uani 1 1 d .
S2 S 0.64968(5) 0.58560(4) 0.34426(4) 0.01454(11) Uani 1 1 d .
P1 P 0.61576(6) 0.31422(4) 0.38341(4) 0.01603(11) Uani 1 1 d D
H1A H 0.4769(14) 0.3655(18) 0.422(2) 0.029(7) Uiso 1 1 d D
N1 N 0.65972(19) 0.63882(13) 0.11408(14) 0.0157(3) Uani 1 1 d .
O1 O 0.92802(19) 0.83152(13) 0.13619(14) 0.0290(4) Uani 1 1 d .
O2 O 1.22287(18) 0.53458(15) 0.19751(15) 0.0341(4) Uani 1 1 d .
O3 O 0.88563(18) 0.61819(13) 0.48931(13) 0.0254(3) Uani 1 1 d .
O4 O 1.05904(18) 0.25958(13) 0.34530(13) 0.0272(4) Uani 1 1 d .
O5 O 0.74589(17) 0.39194(13) 0.59688(12) 0.0240(3) Uani 1 1 d .
O6 O 0.7550(2) 1.14610(13) -0.17123(15) 0.0353(4) Uani 1 1 d .
O7 O 0.94487(18) 1.04666(12) -0.27422(13) 0.0264(4) Uani 1 1 d .
C1 C 0.9126(2) 0.74111(18) 0.18190(17) 0.0188(4) Uani 1 1 d .
C2 C 1.0970(3) 0.55938(18) 0.22505(18) 0.0218(5) Uani 1 1 d .
C3 C 0.8928(2) 0.61136(17) 0.40103(18) 0.0187(4) Uani 1 1 d .
C4 C 0.9516(3) 0.31887(17) 0.34943(16) 0.0193(4) Uani 1 1 d .
C5 C 0.7581(2) 0.40179(16) 0.50277(17) 0.0158(4) Uani 1 1 d .
C6 C 0.7468(2) 0.53772(16) 0.09159(17) 0.0175(4) Uani 1 1 d .
H6A H 0.7948 0.5499 0.0075 0.021 Uiso 1 1 calc R
H6B H 0.6789 0.4802 0.1173 0.021 Uiso 1 1 calc R
C7 C 0.5601(2) 0.62335(17) 0.22980(16) 0.0173(4) Uani 1 1 d .
H7A H 0.4982 0.5645 0.2451 0.021 Uiso 1 1 calc R
H7B H 0.4922 0.6927 0.2357 0.021 Uiso 1 1 calc R
C8 C 0.7079(2) 0.74205(16) 0.04705(16) 0.0151(4) Uani 1 1 d .
C9 C 0.8297(2) 0.74910(17) -0.05398(17) 0.0190(4) Uani 1 1 d .
H9 H 0.8874 0.6832 -0.0720 0.023 Uiso 1 1 calc R
C10 C 0.8665(2) 0.85063(17) -0.12741(17) 0.0195(4) Uani 1 1 d .
H10 H 0.9467 0.8536 -0.1972 0.023 Uiso 1 1 calc R
C11 C 0.7888(2) 0.94891(17) -0.10140(17) 0.0180(4) Uani 1 1 d .
C12 C 0.6725(2) 0.94211(17) 0.00153(18) 0.0201(4) Uani 1 1 d .
H12 H 0.6204 1.0084 0.0220 0.024 Uiso 1 1 calc R
C13 C 0.6312(2) 0.84121(17) 0.07466(17) 0.0186(4) Uani 1 1 d .
H13 H 0.5504 0.8387 0.1441 0.022 Uiso 1 1 calc R
C14 C 0.8244(3) 1.05783(18) -0.18273(18) 0.0226(5) Uani 1 1 d .
C15 C 0.9855(3) 1.1472(2) -0.3618(2) 0.0377(6) Uani 1 1 d .
H15A H 0.9106 1.1749 -0.4016 0.057 Uiso 1 1 calc R
H15B H 1.0831 1.1322 -0.4172 0.057 Uiso 1 1 calc R
H15C H 0.9906 1.2031 -0.3262 0.057 Uiso 1 1 calc R
C16 C 0.5985(3) 0.18322(17) 0.49359(18) 0.0230(5) Uani 1 1 d .
C17 C 0.7225(3) 0.1104(2) 0.5068(3) 0.0443(7) Uani 1 1 d .
H17 H 0.8190 0.1280 0.4572 0.053 Uiso 1 1 calc R
C18 C 0.7066(4) 0.0105(2) 0.5932(3) 0.0540(9) Uani 1 1 d .
H18 H 0.7922 -0.0395 0.6020 0.065 Uiso 1 1 calc R
C19 C 0.5676(4) -0.0148(2) 0.6646(2) 0.0531(9) Uani 1 1 d .
H19 H 0.5569 -0.0818 0.7240 0.064 Uiso 1 1 calc R
C20 C 0.4441(4) 0.0558(2) 0.6509(3) 0.0615(11) Uani 1 1 d .
H20 H 0.3478 0.0367 0.6996 0.074 Uiso 1 1 calc R
C21 C 0.4585(3) 0.1552(2) 0.5662(2) 0.0446(7) Uani 1 1 d .
H21 H 0.3720 0.2042 0.5578 0.054 Uiso 1 1 calc R
C22 C 0.6025(2) 0.28395(16) 0.25892(17) 0.0173(4) Uani 1 1 d .
C23 C 0.7232(3) 0.2286(2) 0.1915(2) 0.0302(5) Uani 1 1 d .
H23 H 0.8102 0.2011 0.2140 0.036 Uiso 1 1 calc R
C24 C 0.7183(3) 0.2128(2) 0.0912(2) 0.0341(6) Uani 1 1 d .
H24 H 0.8010 0.1739 0.0459 0.041 Uiso 1 1 calc R
C25 C 0.5925(3) 0.2541(2) 0.0576(2) 0.0311(6) Uani 1 1 d .
H25 H 0.5890 0.2443 -0.0113 0.037 Uiso 1 1 calc R
C26 C 0.4726(3) 0.3094(2) 0.1238(2) 0.0331(6) Uani 1 1 d .
H26 H 0.3865 0.3382 0.1002 0.040 Uiso 1 1 calc R
C27 C 0.4768(3) 0.32333(19) 0.2251(2) 0.0258(5) Uani 1 1 d .
H27 H 0.3926 0.3602 0.2714 0.031 Uiso 1 1 calc R

loop_
_atom_site_aniso_label
_atom_site_aniso_U_11
_atom_site_aniso_U_22
_atom_site_aniso_U_33
_atom_site_aniso_U_23
_atom_site_aniso_U_13
_atom_site_aniso_U_12
Fe1 0.01498(16) 0.01325(15) 0.01339(14) -0.00256(10) -0.00460(11) -0.00252(11)
Fe2 0.01702(16) 0.01171(14) 0.01106(13) -0.00168(10) -0.00524(11) -0.00212(11)
S1 0.0178(3) 0.0140(2) 0.0122(2) -0.00360(17) -0.00452(19) -0.00017(18)
S2 0.0153(3) 0.0146(2) 0.0123(2) -0.00308(17) -0.00297(19) -0.00175(18)
P1 0.0206(3) 0.0143(3) 0.0141(2) -0.00219(19) -0.0065(2) -0.0043(2)
N1 0.0173(9) 0.0139(8) 0.0140(8) 0.0001(6) -0.0060(7) -0.0018(6)
O1 0.0371(10) 0.0207(8) 0.0322(9) 0.0048(7) -0.0190(8) -0.0126(7)
O2 0.0180(9) 0.0432(11) 0.0414(10) -0.0157(8) -0.0099(8) 0.0040(7)
O3 0.0334(10) 0.0276(9) 0.0194(8) -0.0054(6) -0.0099(7) -0.0106(7)
O4 0.0280(9) 0.0255(9) 0.0264(8) -0.0089(7) -0.0125(7) 0.0105(7)
O5 0.0237(9) 0.0339(9) 0.0130(7) -0.0037(6) -0.0039(6) -0.0074(7)
O6 0.0490(12) 0.0160(8) 0.0357(10) -0.0020(7) -0.0128(9) -0.0015(7)
O7 0.0348(10) 0.0205(8) 0.0198(8) 0.0017(6) -0.0040(7) -0.0136(7)
C1 0.0161(11) 0.0239(11) 0.0180(10) -0.0049(8) -0.0064(8) -0.0046(8)
C2 0.0269(13) 0.0192(11) 0.0212(10) -0.0047(8) -0.0097(9) -0.0035(9)
C3 0.0180(11) 0.0146(10) 0.0224(10) -0.0017(8) -0.0059(9) -0.0051(8)
C4 0.0301(13) 0.0178(10) 0.0110(9) -0.0023(7) -0.0068(9) -0.0064(9)
C5 0.0139(10) 0.0135(10) 0.0196(10) -0.0025(7) -0.0052(8) -0.0038(7)
C6 0.0237(12) 0.0165(10) 0.0138(9) -0.0023(7) -0.0081(8) -0.0041(8)
C7 0.0141(10) 0.0185(10) 0.0172(9) -0.0007(8) -0.0056(8) -0.0025(8)
C8 0.0167(11) 0.0153(10) 0.0137(9) 0.0001(7) -0.0079(8) -0.0030(8)
C9 0.0185(11) 0.0154(10) 0.0187(10) -0.0043(8) -0.0023(8) 0.0008(8)
C10 0.0209(11) 0.0198(11) 0.0164(9) -0.0040(8) -0.0036(8) -0.0044(8)
C11 0.0209(11) 0.0159(10) 0.0174(9) -0.0015(8) -0.0075(8) -0.0041(8)
C12 0.0211(12) 0.0153(10) 0.0232(10) -0.0056(8) -0.0086(9) 0.0029(8)
C13 0.0193(11) 0.0191(10) 0.0159(9) -0.0052(8) -0.0034(8) -0.0020(8)
C14 0.0314(13) 0.0173(11) 0.0217(10) -0.0012(8) -0.0122(10) -0.0075(9)
C15 0.0609(19) 0.0307(14) 0.0220(12) 0.0037(10) -0.0110(12) -0.0259(13)
C16 0.0399(14) 0.0171(11) 0.0167(10) -0.0008(8) -0.0125(10) -0.0116(9)
C17 0.0512(18) 0.0277(14) 0.0586(18) 0.0140(12) -0.0372(15) -0.0165(12)
C18 0.078(2) 0.0247(14) 0.073(2) 0.0143(14) -0.057(2) -0.0169(14)
C19 0.110(3) 0.0255(15) 0.0270(13) 0.0061(11) -0.0233(16) -0.0305(17)
C20 0.083(3) 0.0280(16) 0.0421(17) -0.0034(13) 0.0199(17) -0.0207(16)
C21 0.0524(18) 0.0204(13) 0.0407(15) -0.0040(11) 0.0091(13) -0.0108(12)
C22 0.0212(11) 0.0161(10) 0.0161(9) -0.0027(8) -0.0063(8) -0.0068(8)
C23 0.0212(13) 0.0428(15) 0.0331(13) -0.0195(11) -0.0100(10) 0.0000(10)
C24 0.0307(14) 0.0458(16) 0.0291(12) -0.0226(11) -0.0015(11) -0.0056(11)
C25 0.0468(16) 0.0339(14) 0.0198(11) -0.0069(10) -0.0128(11) -0.0155(11)
C26 0.0412(16) 0.0327(14) 0.0358(13) -0.0075(11) -0.0270(12) -0.0012(11)
C27 0.0298(13) 0.0228(12) 0.0321(12) -0.0112(9) -0.0180(10) 0.0027(9)

loop_
_atom_type_symbol
_atom_type_description
_atom_type_scat_dispersion_real
_atom_type_scat_dispersion_imag
_atom_type_scat_source
C C 0.0033 0.0016 'International Tables Vol C Tables 4.2.6.8 and 6.1.1.4'
H H 0.0000 0.0000 'International Tables Vol C Tables 4.2.6.8 and 6.1.1.4'
N N 0.0061 0.0033 'International Tables Vol C Tables 4.2.6.8 and 6.1.1.4'
O O 0.0106 0.0060 'International Tables Vol C Tables 4.2.6.8 and 6.1.1.4'
S S 0.1246 0.1234 'International Tables Vol C Tables 4.2.6.8 and 6.1.1.4'
P P 0.1023 0.0942 'International Tables Vol C Tables 4.2.6.8 and 6.1.1.4'
Fe Fe 0.3463 0.8444 'International Tables Vol C Tables 4.2.6.8 and 6.1.1.4'

loop_
_geom_angle_atom_site_label_1
_geom_angle_atom_site_label_2
_geom_angle_atom_site_label_3
_geom_angle
C3 Fe1 C2 92.21(10)
C3 Fe1 C1 99.78(9)
C2 Fe1 C1 94.43(10)
C3 Fe1 S2 86.76(7)
C2 Fe1 S2 161.10(7)
C1 Fe1 S2 104.35(7)
C3 Fe1 S1 147.59(7)
C2 Fe1 S1 86.57(7)
C1 Fe1 S1 112.61(7)
S2 Fe1 S1 84.29(3)
C3 Fe1 Fe2 92.86(7)
C2 Fe1 Fe2 104.60(7)
C1 Fe1 Fe2 156.72(7)
S2 Fe1 Fe2 56.66(2)
S1 Fe1 Fe2 56.48(3)
C5 Fe2 C4 90.26(9)
C5 Fe2 P1 95.23(7)
C4 Fe2 P1 102.36(8)
C5 Fe2 S1 156.85(7)
C4 Fe2 S1 87.11(7)
P1 Fe2 S1 107.80(3)
C5 Fe2 S2 89.76(7)
C4 Fe2 S2 158.72(7)
P1 Fe2 S2 98.83(4)
S1 Fe2 S2 84.56(3)
C5 Fe2 Fe1 101.48(6)
C4 Fe2 Fe1 102.53(7)
P1 Fe2 Fe1 149.79(2)
S1 Fe2 Fe1 56.906(18)
S2 Fe2 Fe1 56.70(3)
C6 S1 Fe2 110.76(7)
C6 S1 Fe1 111.92(7)
Fe2 S1 Fe1 66.61(3)
C7 S2 Fe2 112.62(7)
C7 S2 Fe1 110.69(7)
Fe2 S2 Fe1 66.64(3)
C22 P1 C16 104.95(10)
C22 P1 Fe2 117.96(7)
C16 P1 Fe2 119.69(8)
C22 P1 H1A 99.6(10)
C16 P1 H1A 99.4(10)
Fe2 P1 H1A 112.0(10)
C8 N1 C6 120.95(17)
C8 N1 C7 122.23(17)
C6 N1 C7 112.60(16)
C14 O7 C15 116.05(19)
O1 C1 Fe1 173.33(18)
O2 C2 Fe1 178.88(19)
O3 C3 Fe1 178.14(19)
O4 C4 Fe2 176.61(19)
O5 C5 Fe2 176.01(18)
N1 C6 S1 114.86(14)
N1 C6 H6A 108.6
S1 C6 H6A 108.6
N1 C6 H6B 108.6
S1 C6 H6B 108.6
H6A C6 H6B 107.5
N1 C7 S2 115.87(14)
N1 C7 H7A 108.3
S2 C7 H7A 108.3
N1 C7 H7B 108.3
S2 C7 H7B 108.3
H7A C7 H7B 107.4
C9 C8 N1 120.25(18)
C9 C8 C13 118.09(18)
N1 C8 C13 121.54(18)
C10 C9 C8 120.60(19)
C10 C9 H9 119.7
C8 C9 H9 119.7
C9 C10 C11 121.3(2)
C9 C10 H10 119.3
C11 C10 H10 119.3
C12 C11 C10 118.13(19)
C12 C11 C14 120.63(19)
C10 C11 C14 121.20(19)
C13 C12 C11 121.40(19)
C13 C12 H12 119.3
C11 C12 H12 119.3
C12 C13 C8 120.34(19)
C12 C13 H13 119.8
C8 C13 H13 119.8
O6 C14 O7 123.3(2)
O6 C14 C11 125.4(2)
O7 C14 C11 111.31(18)
O7 C15 H15A 109.5
O7 C15 H15B 109.5
H15A C15 H15B 109.5
O7 C15 H15C 109.5
H15A C15 H15C 109.5
H15B C15 H15C 109.5
C17 C16 C21 118.8(2)
C17 C16 P1 121.33(19)
C21 C16 P1 119.8(2)
C16 C17 C18 120.3(3)
C16 C17 H17 119.8
C18 C17 H17 119.8
C19 C18 C17 119.8(3)
C19 C18 H18 120.1
C17 C18 H18 120.1
C20 C19 C18 120.4(3)
C20 C19 H19 119.8
C18 C19 H19 119.8
C19 C20 C21 120.3(3)
C19 C20 H20 119.8
C21 C20 H20 119.8
C20 C21 C16 120.3(3)
C20 C21 H21 119.8
C16 C21 H21 119.8
C27 C22 C23 119.0(2)
C27 C22 P1 120.51(17)
C23 C22 P1 120.26(17)
C22 C23 C24 120.7(2)
C22 C23 H23 119.7
C24 C23 H23 119.7
C25 C24 C23 119.6(2)
C25 C24 H24 120.2
C23 C24 H24 120.2
C26 C25 C24 120.1(2)
C26 C25 H25 119.9
C24 C25 H25 119.9
C25 C26 C27 120.2(2)
C25 C26 H26 119.9
C27 C26 H26 119.9
C22 C27 C26 120.4(2)
C22 C27 H27 119.8
C26 C27 H27 119.8

loop_
_geom_bond_atom_site_label_1
_geom_bond_atom_site_label_2
_geom_bond_distance
Fe1 C3 1.786(2)
Fe1 C2 1.792(2)
Fe1 C1 1.817(2)
Fe1 S2 2.2764(9)
Fe1 S1 2.2822(8)
Fe1 Fe2 2.5003(9)
Fe2 C5 1.772(2)
Fe2 C4 1.779(2)
Fe2 P1 2.2230(9)
Fe2 S1 2.2711(9)
Fe2 S2 2.2755(9)
S1 C6 1.851(2)
S2 C7 1.862(2)
P1 C22 1.819(2)
P1 C16 1.820(2)
P1 H1A 1.351(9)
N1 C8 1.402(2)
N1 C6 1.434(3)
N1 C7 1.434(2)
O1 C1 1.136(3)
O2 C2 1.142(3)
O3 C3 1.146(3)
O4 C4 1.142(3)
O5 C5 1.146(2)
O6 C14 1.206(3)
O7 C14 1.347(3)
O7 C15 1.439(3)
C6 H6A 0.9900
C6 H6B 0.9900
C7 H7A 0.9900
C7 H7B 0.9900
C8 C9 1.400(3)
C8 C13 1.405(3)
C9 C10 1.376(3)
C9 H9 0.9500
C10 C11 1.390(3)
C10 H10 0.9500
C11 C12 1.389(3)
C11 C14 1.479(3)
C12 C13 1.379(3)
C12 H12 0.9500
C13 H13 0.9500
C15 H15A 0.9800
C15 H15B 0.9800
C15 H15C 0.9800
C16 C17 1.379(4)
C16 C21 1.388(4)
C17 C18 1.402(4)
C17 H17 0.9500
C18 C19 1.367(5)
C18 H18 0.9500
C19 C20 1.364(5)
C19 H19 0.9500
C20 C21 1.388(4)
C20 H20 0.9500
C21 H21 0.9500
C22 C27 1.381(3)
C22 C23 1.386(3)
C23 C24 1.390(3)
C23 H23 0.9500
C24 C25 1.382(4)
C24 H24 0.9500
C25 C26 1.374(4)
C25 H25 0.9500
C26 C27 1.390(3)
C26 H26 0.9500
C27 H27 0.9500

loop_
_geom_torsion_atom_site_label_1
_geom_torsion_atom_site_label_2
_geom_torsion_atom_site_label_3
_geom_torsion_atom_site_label_4
_geom_torsion
C3 Fe1 Fe2 C5 2.19(9)
C2 Fe1 Fe2 C5 95.23(10)
C1 Fe1 Fe2 C5 -120.94(18)
S2 Fe1 Fe2 C5 -82.03(7)
S1 Fe1 Fe2 C5 170.94(7)
C3 Fe1 Fe2 C4 -90.67(9)
C2 Fe1 Fe2 C4 2.36(9)
C1 Fe1 Fe2 C4 146.20(18)
S2 Fe1 Fe2 C4 -174.90(7)
S1 Fe1 Fe2 C4 78.08(7)
C3 Fe1 Fe2 P1 124.45(8)
C2 Fe1 Fe2 P1 -142.51(8)
C1 Fe1 Fe2 P1 1.32(18)
S2 Fe1 Fe2 P1 40.23(4)
S1 Fe1 Fe2 P1 -66.79(4)
C3 Fe1 Fe2 S1 -168.75(7)
C2 Fe1 Fe2 S1 -75.72(7)
C1 Fe1 Fe2 S1 68.12(17)
S2 Fe1 Fe2 S1 107.02(3)
C3 Fe1 Fe2 S2 84.22(7)
C2 Fe1 Fe2 S2 177.26(7)
C1 Fe1 Fe2 S2 -38.91(17)
S1 Fe1 Fe2 S2 -107.02(3)
C5 Fe2 S1 C6 -128.82(18)
C4 Fe2 S1 C6 147.29(10)
P1 Fe2 S1 C6 45.22(7)
S2 Fe2 S1 C6 -52.32(7)
Fe1 Fe2 S1 C6 -105.72(7)
C5 Fe2 S1 Fe1 -23.10(17)
C4 Fe2 S1 Fe1 -106.99(7)
P1 Fe2 S1 Fe1 150.94(2)
S2 Fe2 S1 Fe1 53.40(3)
C3 Fe1 S1 C6 125.33(15)
C2 Fe1 S1 C6 -145.95(10)
C1 Fe1 S1 C6 -52.57(10)
S2 Fe1 S1 C6 50.62(7)
Fe2 Fe1 S1 C6 104.02(8)
C3 Fe1 S1 Fe2 21.31(13)
C2 Fe1 S1 Fe2 110.03(7)
C1 Fe1 S1 Fe2 -156.59(7)
S2 Fe1 S1 Fe2 -53.40(2)
C5 Fe2 S2 C7 -152.35(9)
C4 Fe2 S2 C7 117.54(19)
P1 Fe2 S2 C7 -57.10(7)
S1 Fe2 S2 C7 50.12(7)
Fe1 Fe2 S2 C7 103.70(7)
C5 Fe2 S2 Fe1 103.94(7)
C4 Fe2 S2 Fe1 13.84(18)
P1 Fe2 S2 Fe1 -160.80(2)
S1 Fe2 S2 Fe1 -53.58(2)
C3 Fe1 S2 C7 157.88(10)
C2 Fe1 S2 C7 -114.8(2)
C1 Fe1 S2 C7 58.61(10)
S1 Fe1 S2 C7 -53.31(8)
Fe2 Fe1 S2 C7 -106.55(7)
C3 Fe1 S2 Fe2 -95.57(7)
C2 Fe1 S2 Fe2 -8.2(2)
C1 Fe1 S2 Fe2 165.15(7)
S1 Fe1 S2 Fe2 53.24(3)
C5 Fe2 P1 C22 -173.78(10)
C4 Fe2 P1 C22 -82.36(10)
S1 Fe2 P1 C22 8.56(8)
S2 Fe2 P1 C22 95.65(8)
Fe1 Fe2 P1 C22 62.54(9)
C5 Fe2 P1 C16 -44.08(11)
C4 Fe2 P1 C16 47.34(11)
S1 Fe2 P1 C16 138.27(9)
S2 Fe2 P1 C16 -134.65(9)
Fe1 Fe2 P1 C16 -167.76(9)
C3 Fe1 C1 O1 30.3(17)
C2 Fe1 C1 O1 -62.7(17)
S2 Fe1 C1 O1 119.4(17)
S1 Fe1 C1 O1 -150.8(17)
Fe2 Fe1 C1 O1 152.2(16)
C3 Fe1 C2 O2 175(100)
C1 Fe1 C2 O2 -85(11)
S2 Fe1 C2 O2 89(11)
S1 Fe1 C2 O2 28(11)
Fe2 Fe1 C2 O2 82(11)
C2 Fe1 C3 O3 -128(6)
C1 Fe1 C3 O3 137(6)
S2 Fe1 C3 O3 33(6)
S1 Fe1 C3 O3 -41(6)
Fe2 Fe1 C3 O3 -23(6)
C5 Fe2 C4 O4 -83(3)
P1 Fe2 C4 O4 -178(100)
S1 Fe2 C4 O4 74(3)
S2 Fe2 C4 O4 7(3)
Fe1 Fe2 C4 O4 19(3)
C4 Fe2 C5 O5 45(3)
P1 Fe2 C5 O5 148(3)
S1 Fe2 C5 O5 -38(3)
S2 Fe2 C5 O5 -113(3)
Fe1 Fe2 C5 O5 -58(3)
C8 N1 C6 S1 85.97(19)
C7 N1 C6 S1 -71.42(19)
Fe2 S1 C6 N1 71.21(15)
Fe1 S1 C6 N1 -1.03(16)
C8 N1 C7 S2 -89.6(2)
C6 N1 C7 S2 67.5(2)
Fe2 S2 C7 N1 -64.37(16)
Fe1 S2 C7 N1 8.06(17)
C6 N1 C8 C9 10.1(3)
C7 N1 C8 C9 165.27(18)
C6 N1 C8 C13 -173.91(18)
C7 N1 C8 C13 -18.7(3)
N1 C8 C9 C10 172.08(19)
C13 C8 C9 C10 -4.1(3)
C8 C9 C10 C11 2.8(3)
C9 C10 C11 C12 0.3(3)
C9 C10 C11 C14 -177.3(2)
C10 C11 C12 C13 -2.2(3)
C14 C11 C12 C13 175.5(2)
C11 C12 C13 C8 0.9(3)
C9 C8 C13 C12 2.2(3)
N1 C8 C13 C12 -173.87(19)
C15 O7 C14 O6 -1.9(3)
C15 O7 C14 C11 177.19(18)
C12 C11 C14 O6 -4.0(3)
C10 C11 C14 O6 173.6(2)
C12 C11 C14 O7 176.96(19)
C10 C11 C14 O7 -5.4(3)
C22 P1 C16 C17 91.7(2)
Fe2 P1 C16 C17 -43.6(2)
C22 P1 C16 C21 -88.3(2)
Fe2 P1 C16 C21 136.43(18)
C21 C16 C17 C18 -0.8(4)
P1 C16 C17 C18 179.3(2)
C16 C17 C18 C19 0.0(5)
C17 C18 C19 C20 1.2(5)
C18 C19 C20 C21 -1.6(5)
C19 C20 C21 C16 0.8(5)
C17 C16 C21 C20 0.4(4)
P1 C16 C21 C20 -179.6(2)
C16 P1 C22 C27 108.29(19)
Fe2 P1 C22 C27 -115.48(17)
C16 P1 C22 C23 -76.9(2)
Fe2 P1 C22 C23 59.4(2)
C27 C22 C23 C24 0.1(4)
P1 C22 C23 C24 -174.88(19)
C22 C23 C24 C25 0.9(4)
C23 C24 C25 C26 -0.7(4)
C24 C25 C26 C27 -0.5(4)
C23 C22 C27 C26 -1.2(3)
P1 C22 C27 C26 173.71(18)
C25 C26 C27 C22 1.4(4)
